data_7061985
loop_
_publ_author_name
'Hulushe, Siya T.'
'Malan, Frederick P.'
'Hosten, Eric C.'
'Lobb, Kevin A.'
'Khanye, Setshaba D.'
'Watkins, Gareth M.'

_publ_section_title
;
 Photo-and thermoresponsive N-salicylideneaniline derivatives: solid-state
 studies and structural aspects
;
_journal_name_full 'New Journal of Chemistry'
_journal_paper_doi 10.1039/D1NJ03056F
_journal_year 2022
_chemical_formula_moiety 'C13 H8 Br N2 O3'
_chemical_formula_sum 'C13 H8 Br N2 O3'
_chemical_formula_weight 320.12
_space_group_crystal_system monoclinic
_space_group_IT_number 14
_space_group_name_Hall '-P 2ybc'
_space_group_name_H-M_alt 'P 1 21/c 1'
_atom_sites_solution_hydrogens geom
_atom_sites_solution_primary dual
_audit_creation_date 2022-02-24
_audit_creation_method
;
Olex2 1.3-ac4
(compiled 2018.12.05 svn.r3537 for Rigaku Oxford Diffraction, GUI svn.r5625)
;
_audit_update_record
;
2022-03-04 deposited with the CCDC.	2022-10-24 downloaded from the CCDC.
;
_cell_angle_alpha 90
_cell_angle_beta 93.8690(10)
_cell_angle_gamma 90
_cell_formula_units_Z 4
_cell_length_a 7.49820(10)
_cell_length_b 11.5476(2)
_cell_length_c 14.0374(2)
_cell_measurement_reflns_used 12726
_cell_measurement_temperature 210.00(10)
_cell_measurement_theta_max 78.5220
_cell_measurement_theta_min 3.1200
_cell_volume 1212.68(3)
_computing_cell_refinement 'CrysAlisPro 1.171.41.123a (Rigaku OD, 2022)'
_computing_data_collection 'CrysAlisPro 1.171.41.123a (Rigaku OD, 2022)'
_computing_data_reduction 'CrysAlisPro 1.171.41.123a (Rigaku OD, 2022)'
_computing_molecular_graphics 'Olex2 (Dolomanov et al., 2009)'
_computing_publication_material 'Olex2 (Dolomanov et al., 2009)'
_computing_structure_refinement 'ShelXL (Sheldrick, 2015)'
_computing_structure_solution 'ShelXT (Sheldrick, 2015)'
_diffrn_ambient_environment N~2~
_diffrn_ambient_temperature 210.00(10)
_diffrn_detector 'Hybrid Pixel Array Detector'
_diffrn_detector_area_resol_mean 10.0000
_diffrn_detector_type HyPix
_diffrn_measured_fraction_theta_full 0.999
_diffrn_measured_fraction_theta_max 0.971
_diffrn_measurement_details
;
List of Runs (angles in degrees, time in seconds):

  # Type    Start    End  Width  t~exp~   \w     \q     \k     \f   Frames
#--------------------------------------------------------------------------
  1  \w     26.00 119.00   0.50    0.05    --   46.83  73.00 139.00  186
  2  \w     24.00 119.00   0.50    0.05    --   46.83  77.00  60.00  190
  3  \w     32.00 118.00   0.50    0.05    --   46.83  57.00-120.00  172
  4  \w    -27.00  13.00   0.50    0.05    --   46.83 -19.00   0.00   80
  5  \w    -27.00  13.00   0.50    0.05    --   46.83 -19.00 -60.00   80
  6  \w    -25.00  68.00   0.50    0.05    --   46.83 -73.00  10.00  186
  7  \w     38.00 133.00   0.50    0.06    --  110.25 -77.00 -90.00  190
  8  \w     38.00  80.00   0.50    0.06    --  110.25 -61.00   0.00   84
  9  \w     38.00 131.00   0.50    0.06    --  110.25 -73.00  10.00  186
 10  \w     38.00  80.00   0.50    0.06    --  110.25 -61.00 150.00   84
 11  \w     38.00 106.00   0.50    0.06    --  110.25 -94.00 150.00  136
 12  \w     38.00 106.00   0.50    0.06    --  110.25 -94.00 -90.00  136
 13  \w     38.00 111.00   0.50    0.06    --  110.25-125.00-180.00  146
 14  \w     98.00 178.00   0.50    0.06    --  110.25  30.00 -90.00  160
 15  \w     98.00 178.00   0.50    0.06    --  110.25  30.00 -30.00  160
 16  \w     98.00 178.00   0.50    0.06    --  110.25  30.00-150.00  160
 17  \w     88.00 140.00   0.50    0.06    --  110.25  77.00   0.00  104
 18  \w     98.00 178.00   0.50    0.06    --  110.25  30.00  60.00  160
 19  \w     89.00 178.00   0.50    0.06    --  110.25  73.00 139.00  178
 20  \w     -5.00  29.00   0.50    0.05    --  -46.83  19.00-120.00   68
 21  \w     -5.00  29.00   0.50    0.05    --  -46.83  19.00 -60.00   68
 22  \w    -68.00  26.00   0.50    0.05    --  -46.83  73.00 139.00  188
 23  \w   -123.00 -29.00   0.50    0.06    -- -102.00  73.00 139.00  188
 24  \w    -72.00 -29.00   0.50    0.06    -- -102.00  61.00 120.00   86
 25  \w    -72.00 -29.00   0.50    0.06    -- -102.00  61.00  90.00   86
 26  \w    -72.00 -29.00   0.50    0.06    -- -102.00  61.00   0.00   86
 27  \w    -72.00 -29.00   0.50    0.06    -- -102.00  61.00 -30.00   86
 28  \w   -112.00 -29.00   0.50    0.06    -- -102.00 125.00-120.00  166
 29  \w   -118.00 -24.00   0.50    0.05    --  -46.83 -77.00 -60.00  188
 30  \w   -118.00 -24.00   0.50    0.05    --  -46.83 -77.00  30.00  188
 31  \w   -175.00 -81.00   0.50    0.06    -- -102.00 -73.00  10.00  188
;
_diffrn_measurement_device 'four-circle diffractometer'
_diffrn_measurement_device_type 'XtaLAB Synergy R, DW system, HyPix'
_diffrn_measurement_method '\w scans'
_diffrn_orient_matrix_type 'CrysAlisPro convention (1999,Acta A55,543-557)'
_diffrn_orient_matrix_UB_11 -0.1556919000
_diffrn_orient_matrix_UB_12 -0.0289614000
_diffrn_orient_matrix_UB_13 0.0621287000
_diffrn_orient_matrix_UB_21 0.1051217000
_diffrn_orient_matrix_UB_22 -0.1048397000
_diffrn_orient_matrix_UB_23 0.0421446000
_diffrn_orient_matrix_UB_31 0.0842154000
_diffrn_orient_matrix_UB_32 0.0773318000
_diffrn_orient_matrix_UB_33 0.0803833000
_diffrn_radiation_monochromator mirror
_diffrn_radiation_probe x-ray
_diffrn_radiation_type CuK\a
_diffrn_radiation_wavelength 1.54184
_diffrn_reflns_av_R_equivalents 0.0341
_diffrn_reflns_av_unetI/netI 0.0162
_diffrn_reflns_Laue_measured_fraction_full 0.999
_diffrn_reflns_Laue_measured_fraction_max 0.971
_diffrn_reflns_limit_h_max 9
_diffrn_reflns_limit_h_min -9
_diffrn_reflns_limit_k_max 14
_diffrn_reflns_limit_k_min -14
_diffrn_reflns_limit_l_max 17
_diffrn_reflns_limit_l_min -17
_diffrn_reflns_number 15147
_diffrn_reflns_point_group_measured_fraction_full 0.999
_diffrn_reflns_point_group_measured_fraction_max 0.971
_diffrn_reflns_theta_full 67.684
_diffrn_reflns_theta_max 78.855
_diffrn_reflns_theta_min 4.964
_diffrn_source 'Rotating-anode X-ray tube'
_diffrn_source_type 'Rigaku (Cu) X-ray Source'
_exptl_absorpt_coefficient_mu 4.694
_exptl_absorpt_correction_T_max 1.00000
_exptl_absorpt_correction_T_min 0.60185
_exptl_absorpt_correction_type multi-scan
_exptl_absorpt_process_details
;
CrysAlisPro 1.171.41.123a (Rigaku Oxford Diffraction, 2022)
Empirical absorption correction using spherical harmonics,
implemented in SCALE3 ABSPACK scaling algorithm.
;
_exptl_crystal_density_diffrn 1.753
_exptl_crystal_F_000 636
_refine_diff_density_max 0.584
_refine_diff_density_min -0.597
_refine_diff_density_rms 0.099
_refine_ls_extinction_method none
_refine_ls_goodness_of_fit_ref 1.091
_refine_ls_hydrogen_treatment constr
_refine_ls_matrix_type full
_refine_ls_number_parameters 172
_refine_ls_number_reflns 2542
_refine_ls_number_restraints 0
_refine_ls_restrained_S_all 1.091
_refine_ls_R_factor_all 0.0329
_refine_ls_R_factor_gt 0.0314
_refine_ls_shift/su_max 0.001
_refine_ls_shift/su_mean 0.000
_refine_ls_structure_factor_coef Fsqd
_refine_ls_weighting_details 'w=1/[\s^2^(Fo^2^)+(0.0484P)^2^+0.7965P] where P=(Fo^2^+2Fc^2^)/3'
_refine_ls_weighting_scheme calc
_refine_ls_wR_factor_gt 0.0870
_refine_ls_wR_factor_ref 0.0881
_reflns_Friedel_coverage 0.000
_reflns_number_gt 2399
_reflns_number_total 2542
_reflns_threshold_expression 'I > 2\s(I)'
_cod_data_source_file d1nj03056f3.cif
_cod_data_source_block sh36_210_auto
_cod_database_code 7061985
_shelx_shelxl_version_number 2016/6
_chemical_oxdiff_formula 'C10 H10 N4 O4 Br'
_shelx_space_group_comment
;
The symmetry employed for this shelxl refinement is uniquely defined
by the following loop, which should always be used as a source of
symmetry information in preference to the above space-group names.
They are only intended as comments.
;
_diffrn_oxdiff_digest_frames
;
01af40cdf37c4d69c79936b26c90f38c92000410690
;
_reflns_odcompleteness_completeness 99.92
_reflns_odcompleteness_iscentric 1
_reflns_odcompleteness_theta 71.98
_olex2_refinement_description
;
1. Fixed Uiso
 At 1.2 times of:
  All C(H) groups
2.a Aromatic/amide H refined with riding coordinates:
 C2(H2), C4(H4), C7(H7), C5(H5), C13(H13), C10(H10), C11(H11), C12(H12)
;
_olex2_submission_special_instructions 'No special instructions were received'
_oxdiff_exptl_absorpt_empirical_details
;
Empirical correction (ABSPACK) includes:
- Absorption correction using spherical harmonics
- Frame scaling
;
_oxdiff_exptl_absorpt_empirical_full_max 1.483
_oxdiff_exptl_absorpt_empirical_full_min 0.630

loop_
_space_group_symop_operation_xyz
'x, y, z'
'-x, y+1/2, -z+1/2'
'-x, -y, -z'
'x, -y-1/2, z-1/2'

loop_
_atom_site_label
_atom_site_type_symbol
_atom_site_fract_x
_atom_site_fract_y
_atom_site_fract_z
_atom_site_U_iso_or_equiv
_atom_site_adp_type
_atom_site_occupancy
_atom_site_site_symmetry_order
_atom_site_calc_flag
_atom_site_refinement_flags_posn
_atom_site_refinement_flags_adp
_atom_site_refinement_flags_occupancy
_atom_site_disorder_assembly
_atom_site_disorder_group
Br15 Br 0.08918(3) 0.60446(2) 0.24027(2) 0.04275(12) Uani 1 1 d . . . . .
O19 O 0.1105(2) 0.35741(15) 0.40570(11) 0.0404(4) Uani 1 1 d . . . . .
O18 O 0.4204(3) 0.11607(16) 0.77795(15) 0.0521(5) Uani 1 1 d . . . . .
N8 N 0.2162(2) 0.56686(16) 0.44802(12) 0.0310(4) Uani 1 1 d . . . . .
O17 O 0.4525(3) 0.29511(19) 0.81892(13) 0.0599(5) Uani 1 1 d . . . . .
N16 N 0.4066(2) 0.2200(2) 0.76092(13) 0.0409(5) Uani 1 1 d . . . . .
C1 C 0.2731(3) 0.40760(17) 0.55300(15) 0.0292(4) Uani 1 1 d . . . . .
C14 C 0.1753(3) 0.71778(18) 0.32929(15) 0.0312(4) Uani 1 1 d . . . . .
C2 C 0.3459(3) 0.37053(19) 0.64212(15) 0.0324(4) Uani 1 1 d . . . . .
H2 H 0.403675 0.423584 0.684578 0.039 Uiso 1 1 calc R . . . .
C9 C 0.2287(3) 0.68479(18) 0.42284(15) 0.0312(4) Uani 1 1 d . . . . .
C6 C 0.1868(3) 0.32580(19) 0.49076(15) 0.0313(4) Uani 1 1 d . . . . .
C3 C 0.3323(3) 0.25596(19) 0.66726(15) 0.0328(4) Uani 1 1 d . . . . .
C4 C 0.2515(3) 0.17439(19) 0.60554(16) 0.0364(5) Uani 1 1 d . . . . .
H4 H 0.246537 0.096202 0.623794 0.044 Uiso 1 1 calc R . . . .
C7 C 0.2877(3) 0.52820(18) 0.52717(14) 0.0314(4) Uani 1 1 d . . . . .
H7 H 0.350881 0.579270 0.569261 0.038 Uiso 1 1 calc R . . . .
C5 C 0.1792(3) 0.2091(2) 0.51777(16) 0.0374(5) Uani 1 1 d . . . . .
H5 H 0.124528 0.154445 0.475619 0.045 Uiso 1 1 calc R . . . .
C13 C 0.1829(3) 0.8317(2) 0.29971(17) 0.0384(5) Uani 1 1 d . . . . .
H13 H 0.145401 0.851765 0.236613 0.046 Uiso 1 1 calc R . . . .
C10 C 0.2874(3) 0.7721(2) 0.48624(16) 0.0386(5) Uani 1 1 d . . . . .
H10 H 0.320440 0.753130 0.550132 0.046 Uiso 1 1 calc R . . . .
C11 C 0.2979(4) 0.8856(2) 0.45679(19) 0.0431(5) Uani 1 1 d . . . . .
H11 H 0.340489 0.942816 0.500228 0.052 Uiso 1 1 calc R . . . .
C12 C 0.2459(3) 0.9160(2) 0.3633(2) 0.0423(5) Uani 1 1 d . . . . .
H12 H 0.253423 0.993460 0.343340 0.051 Uiso 1 1 calc R . . . .

loop_
_atom_site_aniso_label
_atom_site_aniso_U_11
_atom_site_aniso_U_22
_atom_site_aniso_U_33
_atom_site_aniso_U_23
_atom_site_aniso_U_13
_atom_site_aniso_U_12
Br15 0.0593(2) 0.03866(17) 0.02877(16) -0.00299(8) -0.00856(11) 0.00423(10)
O19 0.0508(9) 0.0400(9) 0.0286(8) -0.0006(7) -0.0102(7) -0.0036(7)
O18 0.0562(11) 0.0463(11) 0.0536(11) 0.0244(8) 0.0024(9) 0.0095(8)
N8 0.0379(9) 0.0279(8) 0.0266(8) 0.0019(7) -0.0020(7) 0.0018(7)
O17 0.0783(14) 0.0603(12) 0.0378(9) 0.0102(9) -0.0195(9) -0.0038(10)
N16 0.0395(10) 0.0463(12) 0.0364(11) 0.0145(9) -0.0007(8) 0.0045(8)
C1 0.0316(10) 0.0287(10) 0.0268(10) 0.0015(7) -0.0007(8) 0.0017(7)
C14 0.0337(10) 0.0308(10) 0.0287(10) -0.0011(8) -0.0002(8) 0.0028(8)
C2 0.0359(10) 0.0322(10) 0.0283(10) 0.0024(8) -0.0031(8) 0.0005(8)
C9 0.0335(10) 0.0291(10) 0.0304(10) 0.0018(8) -0.0017(8) 0.0028(8)
C6 0.0345(10) 0.0327(10) 0.0264(9) 0.0010(8) -0.0005(8) 0.0008(8)
C3 0.0330(10) 0.0344(11) 0.0308(10) 0.0066(8) 0.0009(8) 0.0044(8)
C4 0.0408(11) 0.0293(10) 0.0395(11) 0.0047(9) 0.0051(9) 0.0016(9)
C7 0.0379(10) 0.0282(10) 0.0273(9) -0.0011(8) -0.0031(8) 0.0002(8)
C5 0.0430(11) 0.0311(11) 0.0378(11) -0.0032(9) 0.0003(9) -0.0045(9)
C13 0.0424(11) 0.0373(12) 0.0352(11) 0.0083(9) 0.0006(9) 0.0071(9)
C10 0.0485(12) 0.0315(11) 0.0343(11) -0.0001(9) -0.0080(9) 0.0006(9)
C11 0.0491(13) 0.0317(12) 0.0471(14) -0.0040(10) -0.0060(11) -0.0012(9)
C12 0.0472(13) 0.0289(10) 0.0506(14) 0.0081(10) 0.0016(11) 0.0018(9)

loop_
_atom_type_symbol
_atom_type_description
_atom_type_scat_dispersion_real
_atom_type_scat_dispersion_imag
_atom_type_scat_source
C C 0.0181 0.0091 'International Tables Vol C Tables 4.2.6.8 and 6.1.1.4'
H H 0.0000 0.0000 'International Tables Vol C Tables 4.2.6.8 and 6.1.1.4'
Br Br -0.6763 1.2805 'International Tables Vol C Tables 4.2.6.8 and 6.1.1.4'
N N 0.0311 0.0180 'International Tables Vol C Tables 4.2.6.8 and 6.1.1.4'
O O 0.0492 0.0322 'International Tables Vol C Tables 4.2.6.8 and 6.1.1.4'

loop_
_geom_angle_atom_site_label_1
_geom_angle_atom_site_label_2
_geom_angle_atom_site_label_3
_geom_angle
_geom_angle_site_symmetry_1
_geom_angle_site_symmetry_3
_geom_angle_publ_flag
C7 N8 C9 121.49(18) . . ?
O18 N16 C3 118.6(2) . . ?
O17 N16 O18 123.2(2) . . ?
O17 N16 C3 118.2(2) . . ?
C2 C1 C6 118.90(19) . . ?
C2 C1 C7 119.22(19) . . ?
C6 C1 C7 121.88(19) . . ?
C9 C14 Br15 119.64(16) . . ?
C13 C14 Br15 118.62(16) . . ?
C13 C14 C9 121.7(2) . . ?
C3 C2 C1 119.6(2) . . ?
C14 C9 N8 118.55(18) . . ?
C10 C9 N8 124.08(19) . . ?
C10 C9 C14 117.4(2) . . ?
O19 C6 C1 121.26(19) . . ?
O19 C6 C5 118.72(19) . . ?
C5 C6 C1 120.0(2) . . ?
C2 C3 N16 118.5(2) . . ?
C2 C3 C4 121.9(2) . . ?
C4 C3 N16 119.6(2) . . ?
C5 C4 C3 119.4(2) . . ?
N8 C7 C1 121.28(19) . . ?
C4 C5 C6 120.2(2) . . ?
C14 C13 C12 119.7(2) . . ?
C11 C10 C9 121.2(2) . . ?
C10 C11 C12 120.4(2) . . ?
C13 C12 C11 119.6(2) . . ?

loop_
_geom_bond_atom_site_label_1
_geom_bond_atom_site_label_2
_geom_bond_distance
_geom_bond_site_symmetry_2
_geom_bond_publ_flag
Br15 C14 1.893(2) . ?
O19 C6 1.339(3) . ?
O18 N16 1.226(3) . ?
N8 C9 1.412(3) . ?
N8 C7 1.281(3) . ?
O17 N16 1.223(3) . ?
N16 C3 1.454(3) . ?
C1 C2 1.398(3) . ?
C1 C6 1.414(3) . ?
C1 C7 1.445(3) . ?
C14 C9 1.400(3) . ?
C14 C13 1.382(3) . ?
C2 C3 1.375(3) . ?
C9 C10 1.396(3) . ?
C6 C5 1.402(3) . ?
C3 C4 1.390(3) . ?
C4 C5 1.372(3) . ?
C13 C12 1.382(4) . ?
C10 C11 1.378(3) . ?
C11 C12 1.389(4) . ?
